data_7151466
loop_
_publ_author_name
'Easton, Christopher J.'
'Edwards, Alison J.'
'McNabb, Stephen B.'
'Merrett, Martin C.'
'O'Connell, Jenny L.'
'Simpson, Gregory W.'
'Simpson, Jamie S.'
'Willis, Anthony C.'

_publ_section_title
;
 Allylic halogenation of unsaturated amino acidsElectronic
 supplementary information (ESI) available: synthesis and
 characterisation of compounds 14?20 and 24?26. See
 http://www.rsc.org/suppdata/ob/b3/b303719c/
;
_journal_issue 14
_journal_name_full 'Organic &amp;  Biomolecular Chemistry'
_journal_page_first 2492
_journal_paper_doi 10.1039/b303719c
_journal_volume 1
_journal_year 2003
_chemical_compound_source 'Local laboratory'
_chemical_formula_moiety 'C14 H11 Cl2 N O4 '
_chemical_formula_sum 'C14 H11 Cl2 N O4'
_chemical_formula_weight 328.151
_chemical_name_systematic
;
?
;
_space_group_IT_number 14
_symmetry_cell_setting monoclinic
_symmetry_space_group_name_Hall '-P 2yab'
_symmetry_space_group_name_H-M 'P 1 21/a 1'
_atom_sites_solution_hydrogens geom
_atom_sites_solution_primary direct
_audit_creation_date 02-20-03
_audit_creation_method 'maXus + CRYSTALS_ver_12-03-99'
_cell_angle_alpha 90.00
_cell_angle_beta 91.317(3)
_cell_angle_gamma 90.00
_cell_formula_units_Z 4
_cell_length_a 7.4491(5)
_cell_length_b 13.6937(10)
_cell_length_c 13.8646(10)
_cell_measurement_reflns_used 70015
_cell_measurement_temperature 200
_cell_measurement_theta_max 25.350
_cell_measurement_theta_min 2.910
_cell_volume 1413.90(17)
_computing_cell_refinement 'HKL Scalepack (Otwinowski & Minor 1997)'
_computing_data_collection
;
COLLECT (Nonius BV, 1997)
;
_computing_data_reduction 'Denzo and Scalepak (Otwinowski & Minor, 1997)'
_computing_molecular_graphics
;
CAMERON (Watkin et al 1996)
;
_computing_publication_material
;
CRYSTALS (Watkin et al 2001) + maXus(Mackay et al., 1999)

;
_computing_structure_refinement
;
CRYSTALS (Watkin et al 2001) + maXus(Mackay et al., 1999)
;
_computing_structure_solution
;
SIR97 (Altomare et al, 1999)
;
_diffrn_measured_fraction_theta_max 0.963
_diffrn_measurement_device KappaCCD
_diffrn_measurement_method CCD
_diffrn_orient_matrix_type X=UH
_diffrn_orient_matrix_UB_11 0.02777
_diffrn_orient_matrix_UB_12 0.09178
_diffrn_orient_matrix_UB_13 -0.09401
_diffrn_orient_matrix_UB_21 0.06805
_diffrn_orient_matrix_UB_22 -0.02598
_diffrn_orient_matrix_UB_23 -0.00526
_diffrn_orient_matrix_UB_31 -0.02117
_diffrn_orient_matrix_UB_32 -0.04484
_diffrn_orient_matrix_UB_33 -0.05240
_diffrn_radiation_source 'fine-focus sealed tube'
_diffrn_radiation_type ' MoK\a'
_diffrn_radiation_wavelength_id all
_diffrn_reflns_av_R_equivalents 0.210
_diffrn_reflns_limit_h_max 8
_diffrn_reflns_limit_h_min -8
_diffrn_reflns_limit_k_max 16
_diffrn_reflns_limit_k_min -16
_diffrn_reflns_limit_l_max 16
_diffrn_reflns_limit_l_min -16
_diffrn_reflns_number 14725
_diffrn_reflns_theta_full 25.41
_diffrn_reflns_theta_max 25.41
_diffrn_reflns_theta_min 2.94
_exptl_absorpt_coefficient_mu 0.47
_exptl_absorpt_correction_T_max 0.968
_exptl_absorpt_correction_T_min 0.848
_exptl_absorpt_correction_type integration
_exptl_absorpt_process_details
;
Gaussian integration (Coppens, 1970)
;
_exptl_crystal_colour Colourless
_exptl_crystal_density_diffrn 1.542
_exptl_crystal_density_method 'not measured'
_exptl_crystal_description prism
_exptl_crystal_F_000 672
_exptl_crystal_size_max 0.53
_exptl_crystal_size_mid 0.17
_exptl_crystal_size_min 0.07
_refine_diff_density_max 0.38
_refine_diff_density_min -0.47
_refine_ls_extinction_method None
_refine_ls_goodness_of_fit_ref 1.0057
_refine_ls_hydrogen_treatment noref
_refine_ls_matrix_type full
_refine_ls_number_parameters 190
_refine_ls_number_reflns 1444
_refine_ls_R_factor_gt 0.0864
_refine_ls_shift/su_max 0.000167
_refine_ls_structure_factor_coef F
_refine_ls_weighting_details
;
Chebychev polynomial with 3 parameters, Carruthers & Watkin , 1979,
0.767     1.57    -.324
;
_refine_ls_weighting_scheme calc
_refine_ls_wR_factor_ref 0.0944
_reflns_d_resolution_high 0.64
_reflns_d_resolution_low 1.86
_reflns_limit_h_max 8
_reflns_limit_h_min -8
_reflns_limit_k_max 16
_reflns_limit_k_min 0
_reflns_limit_l_max 16
_reflns_limit_l_min 0
_reflns_number_gt 1444
_reflns_number_total 2483
_reflns_threshold_expression >3.00\s(I)
_cod_data_source_file b303719c.txt
_cod_data_source_block CESM13z
_cod_depositor_comments
;
The following automatic conversions were performed:
'_symmetry_cell_setting' value 'Monoclinic' changed to 'monoclinic'
according to '/home/adriana/struct/CIF-dictionaries/cif_core.dic'
dictionary named 'cif_core.dic' version 2.4.1 from 2010-06-29.

Automatic conversion script
Id: cif_fix_enum 1555 2011-01-17 13:19:09Z saulius 
;
_cod_original_cell_volume 1413.9(2)
_cod_original_sg_symbol_H-M 'P 21/a        '
_cod_original_formula_sum 'C14 H11 Cl2 N O4 '
_cod_database_code 7151466

loop_
_symmetry_equiv_pos_as_xyz
+X,+Y,+Z
-X,-Y,-Z
'-X+ 1/2,+Y+ 1/2,-Z'
'+X+ 1/2,-Y+ 1/2,+Z'

loop_
_atom_site_label
_atom_site_type_symbol
_atom_site_fract_x
_atom_site_fract_y
_atom_site_fract_z
_atom_site_U_iso_or_equiv
_atom_site_occupancy
_atom_site_adp_type
Cl1 cl 1.1702(2) 0.03728(15) 0.62979(14) 0.0713 1.0000 Uani
Cl2 cl 0.6510(2) 0.06760(12) 0.60501(16) 0.0737 1.0000 Uani
O1 o 1.1482(7) -0.0944(3) 0.8044(4) 0.0739 1.0000 Uani
O2 o 0.8998(6) -0.1513(3) 0.7319(4) 0.0688 1.0000 Uani
O3 o 0.9729(7) 0.2256(3) 0.6537(4) 0.0729 1.0000 Uani
O4 o 0.8470(7) 0.0060(3) 0.8923(4) 0.0735 1.0000 Uani
N1 n 0.9334(8) 0.0949(4) 0.7594(4) 0.0594 1.0000 Uani
C1 c 1.0175(9) -0.0817(5) 0.7542(5) 0.0598 1.0000 Uani
C2 c 0.9725(9) 0.0140(4) 0.6968(5) 0.0565 1.0000 Uani
C3 c 0.8187(9) -0.0216(4) 0.6277(5) 0.0567 1.0000 Uani
C4 c 0.7470(9) -0.1178(5) 0.6689(5) 0.0630 1.0000 Uani
C5 c 0.583(1) -0.1086(6) 0.7333(6) 0.0786 1.0000 Uani
C6 c 0.7201(12) -0.1943(5) 0.5923(6) 0.0791 1.0000 Uani
C7 c 0.9396(9) 0.1955(5) 0.7314(5) 0.0587 1.0000 Uani
C8 c 0.8916(9) 0.2505(4) 0.8199(5) 0.0586 1.0000 Uani
C9 c 0.880(1) 0.3497(5) 0.8383(6) 0.0723 1.0000 Uani
C10 c 0.830(1) 0.3803(5) 0.9265(6) 0.0683 1.0000 Uani
C11 c 0.788(1) 0.3132(5) 0.9985(6) 0.0726 1.0000 Uani
C12 c 0.801(1) 0.2139(5) 0.9836(6) 0.0698 1.0000 Uani
C13 c 0.8546(9) 0.1832(4) 0.8931(5) 0.0580 1.0000 Uani
C14 c 0.877(1) 0.0830(5) 0.8544(5) 0.0634 1.0000 Uani
H31 h 0.8673(9) -0.0337(4) 0.5621(5) 0.0681 1.0000 Uiso
H51 h 0.476(1) -0.0863(6) 0.6939(6) 0.0920 1.0000 Uiso
H52 h 0.609(1) -0.0600(6) 0.7854(6) 0.0920 1.0000 Uiso
H53 h 0.556(1) -0.1735(6) 0.7628(6) 0.0920 1.0000 Uiso
H61 h 0.6185(12) -0.1746(5) 0.5481(6) 0.0937 1.0000 Uiso
H62 h 0.6924(12) -0.2588(5) 0.6224(6) 0.0937 1.0000 Uiso
H63 h 0.8327(12) -0.1999(5) 0.5548(6) 0.0937 1.0000 Uiso
H91 h 0.909(1) 0.3977(5) 0.7866(6) 0.0819 1.0000 Uiso
H101 h 0.823(1) 0.4519(5) 0.9402(6) 0.0807 1.0000 Uiso
H111 h 0.748(1) 0.3378(5) 1.0624(6) 0.0854 1.0000 Uiso
H121 h 0.773(1) 0.1658(5) 1.0354(6) 0.0851 1.0000 Uiso

loop_
_atom_site_aniso_label
_atom_site_aniso_U_11
_atom_site_aniso_U_22
_atom_site_aniso_U_33
_atom_site_aniso_U_23
_atom_site_aniso_U_13
_atom_site_aniso_U_12
Cl1 0.055(1) 0.0792(12) 0.0798(11) -0.0026(9) 0.0060(8) -0.0036(8)
Cl2 0.059(1) 0.0502(9) 0.1111(14) 0.0064(9) -0.0110(9) 0.0034(7)
O1 0.069(3) 0.060(3) 0.091(3) 0.003(2) -0.012(3) 0.009(2)
O2 0.067(3) 0.044(2) 0.096(3) 0.000(2) -0.003(2) 0.005(2)
O3 0.083(4) 0.056(3) 0.080(3) 0.005(2) 0.003(3) -0.013(2)
O4 0.093(4) 0.047(3) 0.080(3) 0.009(2) 0.013(3) -0.006(2)
N1 0.063(3) 0.045(3) 0.070(3) 0.005(2) 0.004(3) 0.001(2)
C1 0.052(4) 0.050(4) 0.076(4) 0.002(3) -0.006(3) 0.002(3)
C2 0.061(4) 0.039(3) 0.069(4) -0.002(3) 0.003(3) -0.002(3)
C3 0.056(4) 0.045(3) 0.070(4) -0.003(3) -0.004(3) -0.001(3)
C4 0.052(4) 0.045(3) 0.092(5) 0.001(3) -0.003(3) -0.000(3)
C5 0.055(4) 0.070(5) 0.111(6) 0.020(4) 0.012(4) 0.006(3)
C6 0.086(5) 0.052(4) 0.099(5) -0.003(4) -0.005(4) -0.002(4)
C7 0.056(4) 0.048(3) 0.071(4) 0.005(3) 0.001(3) -0.009(3)
C8 0.059(4) 0.038(3) 0.079(4) -0.000(3) -0.004(3) 0.000(2)
C9 0.073(5) 0.054(4) 0.090(5) 0.003(4) -0.010(4) -0.004(3)
C10 0.068(4) 0.048(4) 0.089(5) -0.009(4) -0.008(4) 0.002(3)
C11 0.070(5) 0.058(4) 0.089(5) -0.018(4) 0.002(4) 0.009(3)
C12 0.064(4) 0.063(4) 0.083(5) -0.007(3) -0.002(4) 0.001(3)
C13 0.058(4) 0.040(3) 0.076(4) -0.001(3) -0.004(3) -0.001(3)
C14 0.067(4) 0.057(4) 0.067(4) -0.005(3) 0.004(3) 0.003(3)

loop_
_atom_type_symbol
_atom_type_scat_dispersion_real
_atom_type_scat_dispersion_imag
_atom_type_scat_Cromer_Mann_a1
_atom_type_scat_Cromer_Mann_b1
_atom_type_scat_Cromer_Mann_a2
_atom_type_scat_Cromer_Mann_b2
_atom_type_scat_Cromer_Mann_a3
_atom_type_scat_Cromer_Mann_b3
_atom_type_scat_Cromer_Mann_a4
_atom_type_scat_Cromer_Mann_b4
_atom_type_scat_Cromer_Mann_c
_atom_type_scat_source
'C   ' 0.0033 0.0016 2.3100 20.8439 1.0200 10.2075 1.5886 0.5687 0.8650 51.6512 0.2156 International_Tables_Vol_IV_Table_2.2B
'H   ' 0.0000 0.0000 0.4930 10.5109 0.3229 26.1257 0.1402 3.1424 0.0408 57.7997 0.0030 International_Tables_Vol_IV_Table_2.2B
'Cl  ' 0.1484 0.1585 11.4604 0.0104 7.1964 1.1662 6.2556 18.5194 1.6455 47.7784 -9.5574 International_Tables_Vol_IV_Table_2.2B
'N   ' 0.0061 0.0033 12.2126 0.0057 3.1322 9.8933 2.0125 28.9975 1.1663 0.5826 -11.5290 International_Tables_Vol_IV_Table_2.2B
'O   ' 0.0106 0.0060 3.0485 13.2771 2.2868 5.7011 1.5463 0.3239 0.8670 32.9089 0.2508 International_Tables_Vol_IV_Table_2.2B

loop_
_diffrn_radiation_wavelength
0.71073

loop_
_exptl_crystal_face_index_h
_exptl_crystal_face_index_k
_exptl_crystal_face_index_l
_exptl_crystal_face_perp_dist
0 1 0 0.090
0 -1 0 0.080
0 0 1 0.040
0 0 -1 0.030
-1 0 0 0.280
1 0 0 0.250

loop_
_geom_angle_atom_site_label_1
_geom_angle_site_symmetry_1
_geom_angle_atom_site_label_2
_geom_angle_site_symmetry_2
_geom_angle_atom_site_label_3
_geom_angle_site_symmetry_3
_geom_angle
_geom_angle_publ_flag
C1 . O2 . C4 . 114.1(5) yes
C2 . N1 . C7 . 124.6(5) yes
C2 . N1 . C14 . 123.1(5) yes
C7 . N1 . C14 . 112.3(5) yes
O1 . C1 . O2 . 123.8(6) yes
O1 . C1 . C2 . 125.4(6) yes
O2 . C1 . C2 . 110.5(5) yes
Cl1 . C2 . N1 . 110.9(4) yes
Cl1 . C2 . C1 . 104.1(5) yes
N1 . C2 . C1 . 112.4(5) yes
Cl1 . C2 . C3 . 109.9(4) yes
N1 . C2 . C3 . 117.1(5) yes
C1 . C2 . C3 . 101.3(5) yes
Cl2 . C3 . C2 . 113.5(4) yes
Cl2 . C3 . C4 . 114.1(4) yes
C2 . C3 . C4 . 107.3(5) yes
Cl2 . C3 . H31 . 102.8(2) no
C2 . C3 . H31 . 109.6(3) no
C4 . C3 . H31 . 109.4(4) no
O2 . C4 . C3 . 102.4(5) yes
O2 . C4 . C5 . 107.0(6) yes
C3 . C4 . C5 . 115.7(6) yes
O2 . C4 . C6 . 106.7(6) yes
C3 . C4 . C6 . 112.1(6) yes
C5 . C4 . C6 . 111.9(6) yes
C4 . C5 . H51 . 109.9(4) no
C4 . C5 . H52 . 109.0(4) no
H51 . C5 . H52 . 109.476 no
C4 . C5 . H53 . 109.5(4) no
H51 . C5 . H53 . 109.476 no
H52 . C5 . H53 . 109.476 no
C4 . C6 . H61 . 109.4(4) no
C4 . C6 . H62 . 110.3(4) no
H61 . C6 . H62 . 109.476 no
C4 . C6 . H63 . 108.7(4) no
H61 . C6 . H63 . 109.476 no
H62 . C6 . H63 . 109.476 no
O3 . C7 . N1 . 126.2(7) yes
O3 . C7 . C8 . 129.1(6) yes
N1 . C7 . C8 . 104.7(6) yes
C7 . C8 . C9 . 131.6(7) yes
C7 . C8 . C13 . 108.6(5) yes
C9 . C8 . C13 . 119.8(7) yes
C8 . C9 . C10 . 119.4(7) yes
C8 . C9 . H91 . 119.8(5) no
C10 . C9 . H91 . 120.8(4) no
C9 . C10 . C11 . 120.8(7) yes
C9 . C10 . H101 . 119.6(4) no
C11 . C10 . H101 . 119.6(4) no
C10 . C11 . C12 . 121.7(7) yes
C10 . C11 . H111 . 119.2(4) no
C12 . C11 . H111 . 119.2(5) no
C11 . C12 . C13 . 117.0(7) yes
C11 . C12 . H121 . 121.7(5) no
C13 . C12 . H121 . 121.3(4) no
C8 . C13 . C12 . 121.3(6) yes
C8 . C13 . C14 . 108.7(6) yes
C12 . C13 . C14 . 130.0(6) yes
O4 . C14 . N1 . 125.2(6) yes
O4 . C14 . C13 . 129.0(6) yes
N1 . C14 . C13 . 105.7(6) yes

loop_
_geom_bond_atom_site_label_1
_geom_bond_site_symmetry_1
_geom_bond_atom_site_label_2
_geom_bond_site_symmetry_2
_geom_bond_distance
_geom_bond_publ_flag
Cl1 . C2 . 1.787(7) yes
Cl2 . C3 . 1.770(6) yes
O1 . C1 . 1.196(8) yes
O2 . C1 . 1.327(8) yes
O2 . C4 . 1.490(8) yes
O3 . C7 . 1.184(8) yes
O4 . C14 . 1.202(8) yes
N1 . C2 . 1.441(8) yes
N1 . C7 . 1.432(8) yes
N1 . C14 . 1.402(9) yes
C1 . C2 . 1.566(9) yes
C2 . C3 . 1.555(9) yes
C3 . C4 . 1.537(9) yes
C3 . H31 . 1.000 no
C4 . C5 . 1.54(1) yes
C4 . C6 . 1.50(1) yes
C5 . H51 . 1.000 no
C5 . H52 . 1.000 no
C5 . H53 . 1.000 no
C6 . H61 . 1.000 no
C6 . H62 . 1.000 no
C6 . H63 . 1.000 no
C7 . C8 . 1.49(1) yes
C8 . C9 . 1.384(9) yes
C8 . C13 . 1.403(9) yes
C9 . C10 . 1.353(11) yes
C9 . H91 . 1.000 no
C10 . C11 . 1.397(11) yes
C10 . H101 . 1.000 no
C11 . C12 . 1.38(1) yes
C11 . H111 . 1.000 no
C12 . C13 . 1.39(1) yes
C12 . H121 . 1.000 no
C13 . C14 . 1.485(9) yes
